data_7237632
loop_
_publ_author_name
'Lee, Calvin J.'
'Mitchell, Valerie D.'
'White, Jonathan'
'Jiao, Xuechen'
'McNeill, Christopher R.'
'Subbiah, Jegadesan'
'Jones, David J.'

_publ_section_title
;
 Solubilizing core modifications on high-performing benzodithiophene-based
 molecular semiconductors and their influences on film nanostructure and
 photovoltaic performance
;
_journal_issue 11
_journal_name_full 'Journal of Materials Chemistry A'
_journal_page_first 6312
_journal_paper_doi 10.1039/C9TA00168A
_journal_volume 7
_journal_year 2019
_chemical_formula_sum 'C100 H127 N2 O2 S12 Si2'
_chemical_formula_weight 1829.93
_space_group_crystal_system triclinic
_space_group_IT_number 2
_space_group_name_Hall '-P 1'
_space_group_name_H-M_alt 'P -1'
_atom_sites_solution_hydrogens geom
_audit_creation_method SHELXL-2016/6
_audit_update_record
;
2018-08-30 deposited with the CCDC.	2019-02-21 downloaded from the CCDC.
;
_cell_angle_alpha 67.14(3)
_cell_angle_beta 81.00(3)
_cell_angle_gamma 77.91(3)
_cell_formula_units_Z 2
_cell_length_a 15.075(3)
_cell_length_b 17.897(4)
_cell_length_c 20.430(4)
_cell_measurement_reflns_used 22426
_cell_measurement_temperature 100(2)
_cell_measurement_theta_max 31.8
_cell_measurement_theta_min 1.1
_cell_volume 4949(2)
_computing_cell_refinement 'XDS (Kabsch, 1993)'
_computing_data_collection 'AS QEGUI'
_computing_data_reduction 'XDS (Kabsch, 1993)'
_computing_structure_refinement 'SHELXL-2016/6 (Sheldrick, 2016)'
_computing_structure_solution 'SHELXT 2014/4 (Sheldrick, 2014)'
_diffrn_ambient_temperature 100.0(2)
_diffrn_measured_fraction_theta_full 0.888
_diffrn_measured_fraction_theta_max 0.664
_diffrn_measurement_device_type 'ADSC Quantum 210r'
_diffrn_measurement_method 'Omega Scan'
_diffrn_radiation_monochromator 'Silicon Double Crystal'
_diffrn_radiation_source 'MX1 Beamline Australian Synchrotron'
_diffrn_radiation_type Synchrotron
_diffrn_radiation_wavelength 0.710920
_diffrn_reflns_av_R_equivalents 0.0438
_diffrn_reflns_av_unetI/netI 0.0359
_diffrn_reflns_Laue_measured_fraction_full 0.888
_diffrn_reflns_Laue_measured_fraction_max 0.664
_diffrn_reflns_limit_h_max 19
_diffrn_reflns_limit_h_min -19
_diffrn_reflns_limit_k_max 23
_diffrn_reflns_limit_k_min -23
_diffrn_reflns_limit_l_max 26
_diffrn_reflns_limit_l_min -26
_diffrn_reflns_number 83760
_diffrn_reflns_point_group_measured_fraction_full 0.888
_diffrn_reflns_point_group_measured_fraction_max 0.664
_diffrn_reflns_theta_full 25.242
_diffrn_reflns_theta_max 31.786
_diffrn_reflns_theta_min 1.085
_exptl_absorpt_coefficient_mu 0.337
_exptl_absorpt_correction_type none
_exptl_crystal_colour ORANGE
_exptl_crystal_density_diffrn 1.228
_exptl_crystal_description PLATE
_exptl_crystal_F_000 1954
_exptl_crystal_size_max 0.07
_exptl_crystal_size_mid 0.03
_exptl_crystal_size_min 0.005
_refine_diff_density_max 1.148
_refine_diff_density_min -1.022
_refine_diff_density_rms 0.088
_refine_ls_extinction_coef 0.0234(19)
_refine_ls_extinction_expression Fc^*^=kFc[1+0.001xFc^2^\l^3^/sin(2\q)]^-1/4^
_refine_ls_extinction_method 'SHELXL-2016/6 (Sheldrick 2016)'
_refine_ls_goodness_of_fit_ref 1.039
_refine_ls_hydrogen_treatment constr
_refine_ls_matrix_type full
_refine_ls_number_parameters 1143
_refine_ls_number_reflns 22426
_refine_ls_number_restraints 1551
_refine_ls_restrained_S_all 1.030
_refine_ls_R_factor_all 0.1291
_refine_ls_R_factor_gt 0.0936
_refine_ls_shift/su_max 0.015
_refine_ls_shift/su_mean 0.001
_refine_ls_structure_factor_coef Fsqd
_refine_ls_weighting_details 'w=1/[\s^2^(Fo^2^)+(0.1504P)^2^+7.2622P] where P=(Fo^2^+2Fc^2^)/3'
_refine_ls_weighting_scheme calc
_refine_ls_wR_factor_gt 0.2560
_refine_ls_wR_factor_ref 0.2895
_reflns_Friedel_coverage 0.000
_reflns_number_gt 15002
_reflns_number_total 22426
_reflns_threshold_expression 'I > 2\s(I)'
_cod_data_source_file c9ta00168a2.cif
_cod_data_source_block shelx
_cod_depositor_comments
;
The following automatic conversions were performed:

data item '_exptl_absorpt_correction_type' value 'NONE' was changed
to 'none' in accordance with the
/home/saulius/struct/COD-crude-data/automatic-downloads/DataCite-retrospective/RSC/depositions/lib/dictionaries/cif_core.dic
dictionary named 'cif_core.dic' version 2.4.2 last updated on
2011-04-26.

Automatic conversion script
Id: cif_fix_values 6909 2019-04-08 15:41:33Z antanas 
;
_cod_database_code 7237632
_shelx_shelxl_version_number 2016/6
_shelx_space_group_comment
;
The symmetry employed for this shelxl refinement is uniquely defined
by the following loop, which should always be used as a source of
symmetry information in preference to the above space-group names.
They are only intended as comments.
;

loop_
_space_group_symop_operation_xyz
'x, y, z'
'-x, -y, -z'

loop_
_atom_site_label
_atom_site_type_symbol
_atom_site_fract_x
_atom_site_fract_y
_atom_site_fract_z
_atom_site_U_iso_or_equiv
_atom_site_adp_type
_atom_site_occupancy
_atom_site_site_symmetry_order
_atom_site_calc_flag
_atom_site_refinement_flags_posn
_atom_site_refinement_flags_adp
_atom_site_refinement_flags_occupancy
_atom_site_disorder_assembly
_atom_site_disorder_group
C2 C -0.4487(3) 0.3528(3) 0.5176(2) 0.0504(10) Uani 1 1 d . U . . .
C3 C -0.3595(3) 0.3624(3) 0.5317(2) 0.0498(10) Uani 1 1 d . U . . .
C4 C -0.3493(3) 0.4289(2) 0.5432(2) 0.0440(9) Uani 1 1 d . U . . .
H4 H -0.403378 0.467432 0.542721 0.053 Uiso 1 1 calc R U . . .
C5 C -0.2693(3) 0.4506(2) 0.5561(2) 0.0427(8) Uani 1 1 d . U . . .
C6 C -0.2648(3) 0.5254(2) 0.5597(2) 0.0435(8) Uani 1 1 d . U . . .
H6 H -0.315551 0.568384 0.554120 0.052 Uiso 1 1 calc R U . . .
C7 C -0.1796(3) 0.5317(2) 0.5723(2) 0.0448(9) Uani 1 1 d . U . . .
H7 H -0.166457 0.579639 0.575781 0.054 Uiso 1 1 calc R U . . .
C8 C -0.1148(3) 0.4616(2) 0.5794(2) 0.0417(8) Uani 1 1 d . U . . .
C9 C -0.0200(3) 0.4497(2) 0.5925(2) 0.0411(8) Uani 1 1 d . U . . .
C10 C 0.0519(3) 0.3868(2) 0.5938(2) 0.0438(9) Uani 1 1 d . U . . .
C11 C 0.1330(3) 0.4031(2) 0.6080(2) 0.0456(9) Uani 1 1 d . U . . .
H11 H 0.188887 0.366247 0.610923 0.055 Uiso 1 1 calc R U . . .
C12 C 0.1251(3) 0.4765(2) 0.6174(2) 0.0417(8) Uani 1 1 d . U . . .
C13 C 0.1972(3) 0.5087(2) 0.6324(2) 0.0424(8) Uani 1 1 d . U . . .
C14 C 0.1940(3) 0.5813(3) 0.6427(2) 0.0500(10) Uani 1 1 d . U . . .
C15 C 0.2804(3) 0.5876(3) 0.6576(2) 0.0503(10) Uani 1 1 d . U . . .
H15 H 0.291170 0.633957 0.665246 0.060 Uiso 1 1 calc R U . . .
C16 C 0.3471(3) 0.5217(2) 0.6602(2) 0.0421(8) Uani 1 1 d . U . . .
C17 C 0.4396(3) 0.5068(2) 0.6790(2) 0.0398(8) Uani 1 1 d D U . . .
C19 C 0.5868(3) 0.4416(2) 0.7173(2) 0.0405(8) Uani 1 1 d D U . . .
C20 C 0.5819(3) 0.5256(2) 0.7079(2) 0.0416(8) Uani 1 1 d D U . . .
C21 C 0.6646(3) 0.3840(2) 0.7409(2) 0.0430(8) Uani 1 1 d . U . . .
C22 C 0.7388(3) 0.4121(2) 0.7520(2) 0.0440(8) Uani 1 1 d D U . . .
C23 C 0.7340(3) 0.4965(2) 0.7420(2) 0.0435(8) Uani 1 1 d D U . . .
C24 C 0.6556(3) 0.5537(2) 0.7199(2) 0.0435(8) Uani 1 1 d . U . . .
C26 C 0.8820(3) 0.4319(2) 0.7776(2) 0.0450(9) Uani 1 1 d D U . . .
C27 C 0.9765(3) 0.4166(2) 0.7943(2) 0.0453(9) Uani 1 1 d . U . . .
C28 C 1.0431(3) 0.3517(3) 0.7909(3) 0.0537(10) Uani 1 1 d . U . . .
H28 H 1.031988 0.308229 0.779261 0.064 Uiso 1 1 calc R U . . .
C29 C 1.1292(3) 0.3565(3) 0.8065(3) 0.0518(10) Uani 1 1 d . U . . .
C30 C 1.1286(3) 0.4264(3) 0.8206(2) 0.0446(9) Uani 1 1 d . U . . .
C31 C 1.2013(3) 0.4566(3) 0.8369(2) 0.0435(8) Uani 1 1 d . U . . .
C32 C 1.1948(3) 0.5277(3) 0.8503(2) 0.0466(9) Uani 1 1 d . U . . .
H32 H 1.139495 0.565159 0.848527 0.056 Uiso 1 1 calc R U . . .
C33 C 1.2768(3) 0.5406(3) 0.8668(2) 0.0446(8) Uani 1 1 d . U . . .
C34 C 1.3474(3) 0.4770(3) 0.8660(2) 0.0450(9) Uani 1 1 d . U . . .
C35 C 1.4421(3) 0.4604(3) 0.8815(2) 0.0465(9) Uani 1 1 d . U . . .
C36 C 1.5022(3) 0.3889(3) 0.8894(2) 0.0517(10) Uani 1 1 d . U . . .
H36 H 1.486100 0.342444 0.885339 0.062 Uiso 1 1 calc R U . . .
C37 C 1.5886(3) 0.3906(3) 0.9041(2) 0.0517(10) Uani 1 1 d . U . . .
H37 H 1.637149 0.345625 0.910376 0.062 Uiso 1 1 calc R U . . .
C38 C 1.5974(3) 0.4634(3) 0.9086(2) 0.0484(9) Uani 1 1 d . U . . .
C39 C 1.6783(3) 0.4812(3) 0.9238(2) 0.0475(9) Uani 1 1 d . U . . .
H39 H 1.730156 0.439848 0.926361 0.057 Uiso 1 1 calc R U . . .
C41 C 1.6935(3) 0.5467(3) 0.9351(2) 0.0480(9) Uani 1 1 d . U . . .
C42 C 1.7839(3) 0.5490(3) 0.9530(2) 0.0495(9) Uani 1 1 d . U . . .
C43 C 1.7011(3) 0.6736(3) 0.9589(2) 0.0522(10) Uani 1 1 d . U . . .
C44 C 0.6534(4) 0.6391(3) 0.7059(3) 0.0569(12) Uani 1 1 d . U . . .
C45 C 0.6517(4) 0.7112(3) 0.6906(3) 0.0703(15) Uani 1 1 d . U . . .
C46 C 0.5379(6) 0.8803(4) 0.6176(3) 0.0888(17) Uani 1 1 d . U . . .
H46 H 0.537452 0.870094 0.572893 0.107 Uiso 1 1 calc R U . . .
C47 C 0.4569(6) 0.8472(5) 0.6662(4) 0.116(3) Uani 1 1 d . U . . .
H47A H 0.465056 0.787585 0.679020 0.174 Uiso 1 1 calc R U . . .
H47B H 0.451804 0.859491 0.709526 0.174 Uiso 1 1 calc R U . . .
H47C H 0.401252 0.873189 0.641495 0.174 Uiso 1 1 calc R U . . .
C48 C 0.5287(6) 0.9722(4) 0.5962(4) 0.101(2) Uani 1 1 d . U . . .
H48A H 0.582149 0.991470 0.564892 0.152 Uiso 1 1 calc R U . . .
H48B H 0.473726 0.999273 0.570887 0.152 Uiso 1 1 calc R U . . .
H48C H 0.524278 0.985575 0.638918 0.152 Uiso 1 1 calc R U . . .
C49 C 0.6753(4) 0.8533(3) 0.7291(3) 0.0714(13) Uani 1 1 d . U . . .
H49 H 0.688346 0.910911 0.706932 0.086 Uiso 1 1 calc R U . . .
C50 C 0.5932(5) 0.8524(4) 0.7849(3) 0.0772(16) Uani 1 1 d . U . . .
H50A H 0.539895 0.888536 0.761153 0.116 Uiso 1 1 calc R U . . .
H50B H 0.580032 0.796264 0.808999 0.116 Uiso 1 1 calc R U . . .
H50C H 0.607592 0.871897 0.820137 0.116 Uiso 1 1 calc R U . . .
C51 C 0.7630(6) 0.7968(5) 0.7635(5) 0.117(3) Uani 1 1 d . U . . .
H51A H 0.813214 0.799283 0.726231 0.176 Uiso 1 1 calc R U . . .
H51B H 0.779249 0.815711 0.798417 0.176 Uiso 1 1 calc R U . . .
H51C H 0.751689 0.740078 0.787279 0.176 Uiso 1 1 calc R U . . .
C52 C 0.7440(7) 0.8428(4) 0.5788(5) 0.144(4) Uani 1 1 d . U . . .
H52 H 0.701064 0.864302 0.540462 0.172 Uiso 1 1 calc R U . . .
C53 C 0.7813(8) 0.9201(5) 0.5611(6) 0.179(6) Uani 1 1 d . U . . .
H53A H 0.736768 0.958289 0.578226 0.268 Uiso 1 1 calc R U . . .
H53B H 0.837872 0.907238 0.584091 0.268 Uiso 1 1 calc R U . . .
H53C H 0.793712 0.945542 0.509301 0.268 Uiso 1 1 calc R U . . .
C54 C 0.7949(6) 0.7799(5) 0.5598(5) 0.116(3) Uani 1 1 d . U . . .
H54A H 0.760736 0.734129 0.575199 0.174 Uiso 1 1 calc R U . . .
H54B H 0.808018 0.799509 0.507868 0.174 Uiso 1 1 calc R U . . .
H54C H 0.852178 0.761205 0.582658 0.174 Uiso 1 1 calc R U . . .
C55 C 0.6645(4) 0.2982(3) 0.7577(2) 0.0535(11) Uani 1 1 d . U . . .
C56 C 0.6608(4) 0.2264(3) 0.7766(3) 0.0645(13) Uani 1 1 d . U . . .
C57 C 0.5646(15) 0.0955(10) 0.8991(9) 0.100(2) Uani 0.362(10) 1 d D U P A 1
H57 H 0.592067 0.090658 0.942360 0.120 Uiso 0.362(10) 1 calc R U P A 1
C58 C 0.4753(8) 0.1703(6) 0.8762(7) 0.150(4) Uani 0.362(10) 1 d . U P A 1
H58A H 0.491292 0.221980 0.873067 0.226 Uiso 0.362(10) 1 calc R U P A 1
H58B H 0.458010 0.176523 0.829847 0.226 Uiso 0.362(10) 1 calc R U P A 1
H58C H 0.424114 0.156317 0.912249 0.226 Uiso 0.362(10) 1 calc R U P A 1
C59 C 0.537(3) 0.0163(17) 0.903(2) 0.190(18) Uani 0.362(10) 1 d D U P A 1
H59A H 0.588292 -0.028858 0.916739 0.284 Uiso 0.362(10) 1 calc R U P A 1
H59B H 0.485290 0.003294 0.939217 0.284 Uiso 0.362(10) 1 calc R U P A 1
H59C H 0.519186 0.023500 0.856815 0.284 Uiso 0.362(10) 1 calc R U P A 1
C57A C 0.5163(6) 0.1211(5) 0.8309(7) 0.100(2) Uani 0.638(10) 1 d D U P A 2
H57A H 0.492607 0.153868 0.783147 0.120 Uiso 0.638(10) 1 calc R U P A 2
C58A C 0.4753(8) 0.1703(6) 0.8762(7) 0.150(4) Uani 0.638(10) 1 d . U P A 2
H58D H 0.499540 0.222016 0.858084 0.226 Uiso 0.638(10) 1 calc R U P A 2
H58E H 0.409019 0.182144 0.874712 0.226 Uiso 0.638(10) 1 calc R U P A 2
H58F H 0.490521 0.138914 0.925478 0.226 Uiso 0.638(10) 1 calc R U P A 2
C59A C 0.4823(11) 0.0386(6) 0.8553(8) 0.116(5) Uani 0.638(10) 1 d D U P A 2
H59D H 0.511440 0.009346 0.823703 0.173 Uiso 0.638(10) 1 calc R U P A 2
H59E H 0.497637 0.005275 0.904228 0.173 Uiso 0.638(10) 1 calc R U P A 2
H59F H 0.416134 0.048505 0.853461 0.173 Uiso 0.638(10) 1 calc R U P A 2
C60 C 0.7597(8) 0.0588(7) 0.8549(8) 0.110(2) Uani 0.402(10) 1 d D U P A 1
H60 H 0.806761 0.076008 0.814063 0.132 Uiso 0.402(10) 1 calc R U P A 1
C61 C 0.7792(9) 0.0943(7) 0.9064(7) 0.195(6) Uani 0.402(10) 1 d D U P A 1
H61A H 0.763512 0.154294 0.886330 0.292 Uiso 0.402(10) 1 calc R U P A 1
H61B H 0.742745 0.072707 0.951773 0.292 Uiso 0.402(10) 1 calc R U P A 1
H61C H 0.844012 0.078710 0.914610 0.292 Uiso 0.402(10) 1 calc R U P A 1
C62 C 0.7838(19) -0.0349(7) 0.8854(13) 0.157(10) Uani 0.402(10) 1 d D U P A 1
H62A H 0.770949 -0.057114 0.851619 0.235 Uiso 0.402(10) 1 calc R U P A 1
H62B H 0.848636 -0.050778 0.893499 0.235 Uiso 0.402(10) 1 calc R U P A 1
H62C H 0.747368 -0.056781 0.930662 0.235 Uiso 0.402(10) 1 calc R U P A 1
C60A C 0.6869(9) 0.0682(6) 0.9086(5) 0.110(2) Uani 0.598(10) 1 d D U P A 2
H60A H 0.640954 0.085979 0.942880 0.132 Uiso 0.598(10) 1 calc R U P A 2
C62A C 0.7015(14) -0.0251(6) 0.9306(9) 0.154(9) Uani 0.598(10) 1 d D U P A 2
H62D H 0.643517 -0.042572 0.932173 0.231 Uiso 0.598(10) 1 calc R U P A 2
H62E H 0.745549 -0.041334 0.895860 0.231 Uiso 0.598(10) 1 calc R U P A 2
H62F H 0.724820 -0.051272 0.977819 0.231 Uiso 0.598(10) 1 calc R U P A 2
C61A C 0.7792(9) 0.0943(7) 0.9064(7) 0.195(6) Uani 0.598(10) 1 d D U P A 2
H61D H 0.770948 0.154066 0.892394 0.292 Uiso 0.598(10) 1 calc R U P A 2
H61E H 0.802239 0.067614 0.953785 0.292 Uiso 0.598(10) 1 calc R U P A 2
H61F H 0.822968 0.077552 0.871826 0.292 Uiso 0.598(10) 1 calc R U P A 2
C63 C 0.6778(6) 0.0709(4) 0.7460(4) 0.0960(19) Uani 1 1 d . U . . .
H63 H 0.669812 0.011883 0.768475 0.115 Uiso 1 1 calc R U . . .
C64 C 0.6253(10) 0.1099(7) 0.6850(5) 0.195(6) Uani 1 1 d . U . . .
H64A H 0.560583 0.108416 0.700581 0.292 Uiso 1 1 calc R U . . .
H64B H 0.634807 0.167169 0.660919 0.292 Uiso 1 1 calc R U . . .
H64C H 0.644649 0.080754 0.652014 0.292 Uiso 1 1 calc R U . . .
C65 C 0.7795(8) 0.0745(7) 0.7193(8) 0.214(6) Uani 1 1 d . U . . .
H65A H 0.816827 0.048206 0.759965 0.320 Uiso 1 1 calc R U . . .
H65B H 0.797911 0.045563 0.686030 0.320 Uiso 1 1 calc R U . . .
H65C H 0.788068 0.131978 0.694936 0.320 Uiso 1 1 calc R U . . .
C66 C 0.1099(3) 0.6452(3) 0.6399(3) 0.0582(11) Uani 1 1 d . U . . .
H66A H 0.059778 0.617159 0.670414 0.070 Uiso 1 1 calc R U . . .
H66B H 0.092022 0.670178 0.590391 0.070 Uiso 1 1 calc R U . . .
C67 C 0.1197(4) 0.7135(3) 0.6634(4) 0.0762(16) Uani 1 1 d . U . . .
H67A H 0.164661 0.746278 0.629945 0.091 Uiso 1 1 calc R U . . .
H67B H 0.142678 0.689320 0.711347 0.091 Uiso 1 1 calc R U . . .
C68 C 0.0288(5) 0.7697(4) 0.6656(6) 0.123(3) Uani 1 1 d . U . . .
H68A H 0.001819 0.784653 0.620139 0.148 Uiso 1 1 calc R U . B 1
H68B H -0.012217 0.737312 0.704101 0.148 Uiso 1 1 calc R U . B 1
C69 C 0.0285(8) 0.8467(5) 0.6768(5) 0.131(3) Uani 0.739(14) 1 d . U P C 1
H69A H 0.074469 0.877974 0.643159 0.157 Uiso 0.739(14) 1 calc R U P C 1
H69B H -0.032092 0.881738 0.669792 0.157 Uiso 0.739(14) 1 calc R U P C 1
C70 C 0.0490(8) 0.8230(5) 0.7444(7) 0.109(4) Uani 0.739(14) 1 d . U P C 1
H70A H 0.113220 0.795542 0.748315 0.131 Uiso 0.739(14) 1 calc R U P C 1
H70B H 0.010208 0.782539 0.776105 0.131 Uiso 0.739(14) 1 calc R U P C 1
C71 C 0.0332(9) 0.9055(8) 0.7732(6) 0.164(5) Uani 0.739(14) 1 d . U P C 1
H71A H 0.048917 0.885238 0.822547 0.246 Uiso 0.739(14) 1 calc R U P C 1
H71B H 0.072402 0.945244 0.742612 0.246 Uiso 0.739(14) 1 calc R U P C 1
H71C H -0.030617 0.932240 0.770403 0.246 Uiso 0.739(14) 1 calc R U P C 1
C69A C 0.0285(8) 0.8467(5) 0.6768(5) 0.131(3) Uani 0.261(14) 1 d . U P C 2
H69C H -0.003048 0.890746 0.636819 0.157 Uiso 0.261(14) 1 calc R U P C 2
H69D H 0.093012 0.854589 0.667912 0.157 Uiso 0.261(14) 1 calc R U P C 2
C70A C -0.0113(18) 0.8713(12) 0.7483(13) 0.079(5) Uani 0.261(14) 1 d . U P C 2
H70C H -0.070752 0.907573 0.737319 0.095 Uiso 0.261(14) 1 calc R U P C 2
H70D H -0.024223 0.819917 0.787619 0.095 Uiso 0.261(14) 1 calc R U P C 2
C71A C 0.0332(9) 0.9055(8) 0.7732(6) 0.164(5) Uani 0.261(14) 1 d . U P C 2
H71D H -0.001880 0.914626 0.814789 0.246 Uiso 0.261(14) 1 calc R U P C 2
H71E H 0.091397 0.870020 0.787303 0.246 Uiso 0.261(14) 1 calc R U P C 2
H71F H 0.044502 0.958366 0.736606 0.246 Uiso 0.261(14) 1 calc R U P C 2
C72 C 0.0494(3) 0.3095(2) 0.5826(2) 0.0460(9) Uani 1 1 d . U . . .
H72A H 0.110007 0.291197 0.561960 0.055 Uiso 1 1 calc R U . . .
H72B H 0.004822 0.321473 0.547597 0.055 Uiso 1 1 calc R U . . .
C73 C 0.0242(3) 0.2400(3) 0.6505(2) 0.0516(10) Uani 1 1 d . U . . .
H73A H -0.038810 0.256123 0.668575 0.062 Uiso 1 1 calc R U . . .
H73B H 0.065114 0.231475 0.687057 0.062 Uiso 1 1 calc R U . . .
C74 C 0.0305(4) 0.1589(3) 0.6398(3) 0.0581(12) Uani 1 1 d . U . . .
H74A H 0.094214 0.141863 0.623697 0.070 Uiso 1 1 calc R U . . .
H74B H 0.015705 0.116216 0.686461 0.070 Uiso 1 1 calc R U . . .
C75 C -0.0312(4) 0.1618(3) 0.5869(3) 0.0577(11) Uani 1 1 d . U . . .
H75A H -0.014922 0.202473 0.539542 0.069 Uiso 1 1 calc R U . . .
H75B H -0.094945 0.180352 0.601874 0.069 Uiso 1 1 calc R U . . .
C76 C -0.0244(4) 0.0779(3) 0.5807(3) 0.0681(14) Uani 1 1 d . U . . .
H76A H 0.039539 0.059173 0.566272 0.082 Uiso 1 1 calc R U . . .
H76B H -0.041095 0.037416 0.628051 0.082 Uiso 1 1 calc R U . . .
C77 C -0.0847(6) 0.0799(5) 0.5279(5) 0.105(3) Uani 1 1 d . U . . .
C78 C -0.5214(4) 0.2605(3) 0.4844(3) 0.0653(13) Uani 1 1 d . U . . .
C79 C -0.5606(5) 0.1985(5) 0.5456(4) 0.0910(19) Uani 1 1 d . U . . .
H79A H -0.511579 0.152025 0.565804 0.109 Uiso 1 1 calc R U . . .
H79B H -0.605071 0.177401 0.529126 0.109 Uiso 1 1 calc R U . . .
C80 C -0.6064(7) 0.2276(5) 0.6023(6) 0.135(4) Uani 1 1 d . U . . .
H80A H -0.658823 0.271036 0.583737 0.162 Uiso 1 1 calc R U . . .
H80B H -0.563597 0.251858 0.617245 0.162 Uiso 1 1 calc R U . . .
C81 C -0.6414(9) 0.1543(8) 0.6697(6) 0.171(5) Uani 1 1 d . U . . .
H81A H -0.588318 0.110704 0.686178 0.205 Uiso 1 1 calc R U . . .
H81B H -0.663895 0.175318 0.708534 0.205 Uiso 1 1 calc R U . . .
C82 C -0.7054(8) 0.1201(7) 0.6611(6) 0.154(4) Uani 1 1 d . U . . .
H82A H -0.686990 0.109646 0.616376 0.185 Uiso 1 1 calc R U . . .
H82B H -0.760858 0.162419 0.652430 0.185 Uiso 1 1 calc R U . . .
C83 C -0.7340(8) 0.0425(6) 0.7159(8) 0.198(7) Uani 1 1 d . U . . .
H83A H -0.782648 0.028051 0.698613 0.298 Uiso 1 1 calc R U . . .
H83B H -0.681819 -0.002132 0.724207 0.298 Uiso 1 1 calc R U . . .
H83C H -0.756315 0.051090 0.760568 0.298 Uiso 1 1 calc R U . . .
C84 C 1.2107(4) 0.2906(3) 0.8067(4) 0.0813(18) Uani 1 1 d . U . . .
H84A H 1.223215 0.291264 0.757509 0.098 Uiso 1 1 calc R U . . .
H84B H 1.263417 0.308272 0.816862 0.098 Uiso 1 1 calc R U . . .
C85 C 1.2107(7) 0.2135(4) 0.8495(6) 0.171(5) Uani 1 1 d . U . . .
H85A H 1.252974 0.206498 0.884775 0.205 Uiso 1 1 calc R U . D 1
H85B H 1.245347 0.183278 0.819519 0.205 Uiso 1 1 calc R U . D 1
C86 C 1.1494(5) 0.1617(4) 0.8905(5) 0.103(2) Uani 0.322(12) 1 d D U P E 1
H86A H 1.085542 0.190335 0.887374 0.124 Uiso 0.322(12) 1 calc R U P E 1
H86B H 1.163159 0.134735 0.941056 0.124 Uiso 0.322(12) 1 calc R U P E 1
C87 C 1.171(2) 0.1017(15) 0.8511(15) 0.160(5) Uani 0.322(12) 1 d D U P E 1
H87A H 1.204379 0.126473 0.804103 0.192 Uiso 0.322(12) 1 calc R U P E 1
H87B H 1.209386 0.050261 0.879157 0.192 Uiso 0.322(12) 1 calc R U P E 1
C88 C 1.081(3) 0.0842(16) 0.842(3) 0.324(16) Uani 0.322(12) 1 d D U P E 1
H88A H 1.033021 0.120672 0.859162 0.388 Uiso 0.322(12) 1 calc R U P E 1
H88B H 1.076786 0.103052 0.789674 0.388 Uiso 0.322(12) 1 calc R U P E 1
C86A C 1.1494(5) 0.1617(4) 0.8905(5) 0.103(2) Uani 0.678(12) 1 d . U P E 2
H86C H 1.093889 0.186739 0.864516 0.124 Uiso 0.678(12) 1 calc R U P E 2
H86D H 1.136194 0.175602 0.933856 0.124 Uiso 0.678(12) 1 calc R U P E 2
C87A C 1.1435(11) 0.0775(8) 0.9179(9) 0.156(5) Uani 0.678(12) 1 d D U P E 2
H87C H 1.153217 0.054694 0.969230 0.188 Uiso 0.678(12) 1 calc R U P E 2
H87D H 1.193208 0.049224 0.893761 0.188 Uiso 0.678(12) 1 calc R U P E 2
C88A C 1.0541(15) 0.0583(18) 0.9092(18) 0.333(16) Uani 0.678(12) 1 d D U P E 2
H88C H 1.022331 0.036684 0.957275 0.399 Uiso 0.678(12) 1 calc R U P E 2
H88D H 1.016691 0.110930 0.882239 0.399 Uiso 0.678(12) 1 calc R U P E 2
C90 C 1.2820(3) 0.6150(3) 0.8815(2) 0.0478(9) Uani 1 1 d . U . . .
H90A H 1.327268 0.599824 0.916676 0.057 Uiso 1 1 calc R U . . .
H90B H 1.222159 0.633019 0.903206 0.057 Uiso 1 1 calc R U . . .
C91 C 1.3085(4) 0.6876(3) 0.8148(2) 0.0544(11) Uani 1 1 d . U . . .
H91A H 1.372339 0.672754 0.797549 0.065 Uiso 1 1 calc R U . . .
H91B H 1.269424 0.697147 0.776724 0.065 Uiso 1 1 calc R U . . .
C92 C 1.2993(4) 0.7663(3) 0.8282(3) 0.0595(12) Uani 1 1 d . U . . .
H92A H 1.235200 0.781493 0.844526 0.071 Uiso 1 1 calc R U . . .
H92B H 1.313727 0.810652 0.782543 0.071 Uiso 1 1 calc R U . . .
C93 C 1.3605(4) 0.7614(3) 0.8830(3) 0.0621(12) Uani 1 1 d . U . . .
H93A H 1.424627 0.744648 0.867678 0.074 Uiso 1 1 calc R U . . .
H93B H 1.344672 0.718665 0.929362 0.074 Uiso 1 1 calc R U . . .
C94 C 1.3512(5) 0.8432(4) 0.8929(3) 0.0799(17) Uani 1 1 d . U . . .
H94A H 1.372296 0.884430 0.847502 0.096 Uiso 1 1 calc R U . . .
H94B H 1.286057 0.862339 0.903522 0.096 Uiso 1 1 calc R U . . .
C95 C 1.4035(6) 0.8390(5) 0.9508(4) 0.101(2) Uani 1 1 d . U . . .
H95A H 1.394351 0.893384 0.953986 0.151 Uiso 1 1 calc R U . . .
H95B H 1.382019 0.799410 0.996265 0.151 Uiso 1 1 calc R U . . .
H95C H 1.468372 0.821531 0.940170 0.151 Uiso 1 1 calc R U . . .
C96 C 1.8644(3) 0.6349(3) 0.9856(2) 0.0531(10) Uani 1 1 d . U . . .
H96A H 1.898994 0.581635 1.014386 0.064 Uiso 1 1 calc R U . . .
H96B H 1.847075 0.669025 1.015256 0.064 Uiso 1 1 calc R U . . .
C97 C 1.9248(3) 0.6780(3) 0.9201(3) 0.0577(11) Uani 1 1 d . U . . .
H97A H 1.892319 0.733436 0.893521 0.069 Uiso 1 1 calc R U . . .
H97B H 1.937833 0.646440 0.888260 0.069 Uiso 1 1 calc R U . . .
C98 C 2.0144(4) 0.6858(3) 0.9411(3) 0.0654(13) Uani 1 1 d . U . . .
H98A H 2.045875 0.630056 0.967902 0.079 Uiso 1 1 calc R U . . .
H98B H 2.053521 0.709591 0.897070 0.079 Uiso 1 1 calc R U . . .
C99 C 2.0054(5) 0.7372(4) 0.9851(4) 0.0826(17) Uani 1 1 d . U . . .
H99A H 1.970806 0.711325 1.031191 0.099 Uiso 1 1 calc R U . . .
H99B H 1.970523 0.792099 0.960205 0.099 Uiso 1 1 calc R U . . .
C100 C 2.1002(8) 0.7473(9) 0.9995(6) 0.185(6) Uani 1 1 d . U . . .
H10A H 2.135386 0.690993 1.017494 0.222 Uiso 1 1 calc R U . . .
H10B H 2.130232 0.775903 0.952096 0.222 Uiso 1 1 calc R U . . .
C101 C 2.1135(9) 0.7798(10) 1.0370(6) 0.214(7) Uani 1 1 d . U . . .
H10C H 2.179160 0.777552 1.036392 0.322 Uiso 1 1 calc R U . . .
H10D H 2.083604 0.837334 1.019677 0.322 Uiso 1 1 calc R U . . .
H10E H 2.088814 0.751492 1.085792 0.322 Uiso 1 1 calc R U . . .
N1 N -0.4401(3) 0.2828(2) 0.5012(2) 0.0568(9) Uani 1 1 d . U . . .
N2 N 1.7812(3) 0.6205(2) 0.96577(19) 0.0485(8) Uani 1 1 d . U . . .
O1 O -0.5190(2) 0.39855(18) 0.51785(19) 0.0550(8) Uani 1 1 d . U . . .
O2 O 1.8513(2) 0.4968(2) 0.95710(17) 0.0549(8) Uani 1 1 d . U . . .
Si1 Si 0.65748(14) 0.82257(8) 0.65645(8) 0.0763(5) Uani 1 1 d . U . . .
Si2 Si 0.64646(14) 0.11740(8) 0.81446(8) 0.0747(5) Uani 1 1 d D U . . .
S1 S -0.32372(11) 0.15933(9) 0.47335(9) 0.0623(4) Uani 0.8618(17) 1 d . U P F 1
S2 S -0.27430(9) 0.28110(7) 0.52187(7) 0.0452(3) Uani 0.8618(17) 1 d . U P F 1
C1 C -0.3536(4) 0.2395(3) 0.4972(3) 0.0467(10) Uani 0.8618(17) 1 d . U P F 1
S2A S -0.3038(6) 0.2585(4) 0.5738(4) 0.0452(3) Uani 0.1382(17) 1 d . U P F 2
S1A S -0.3590(7) 0.1170(5) 0.5556(6) 0.0623(4) Uani 0.1382(17) 1 d . U P F 2
C1A C -0.378(2) 0.2120(18) 0.5503(18) 0.0467(10) Uani 0.1382(17) 1 d . U P F 2
S3 S -0.16412(8) 0.38742(6) 0.56967(6) 0.0450(3) Uani 1 1 d . U . . .
S4 S 0.01428(7) 0.52730(6) 0.60857(5) 0.0429(2) Uani 1 1 d . U . . .
S5 S 0.30410(7) 0.44969(6) 0.64277(5) 0.0425(2) Uani 1 1 d . U . . .
S6 S 0.48299(11) 0.59039(9) 0.68094(9) 0.0413(3) Uani 0.693(2) 1 d D U P G 1
S7 S 0.83823(12) 0.34618(9) 0.77884(10) 0.0455(4) Uani 0.693(2) 1 d D U P G 1
C18 C 0.5008(4) 0.4362(3) 0.6990(3) 0.0393(11) Uani 0.693(2) 1 d D U P G 1
H18 H 0.487424 0.385851 0.700822 0.047 Uiso 0.693(2) 1 calc R U P G 1
C25 C 0.8210(4) 0.5022(4) 0.7598(3) 0.0425(12) Uani 0.693(2) 1 d D U P G 1
H25 H 0.834297 0.552167 0.758975 0.051 Uiso 0.693(2) 1 calc R U P G 1
C25A C 0.8302(6) 0.3773(5) 0.7754(9) 0.0425(12) Uani 0.307(2) 1 d D U P G 2
H25A H 0.853106 0.320221 0.788500 0.051 Uiso 0.307(2) 1 calc R U P G 2
C18A C 0.4900(6) 0.5615(5) 0.6849(9) 0.0393(11) Uani 0.307(2) 1 d D U P G 2
H18A H 0.465969 0.617996 0.674619 0.047 Uiso 0.307(2) 1 calc R U P G 2
S6A S 0.4996(3) 0.4037(2) 0.7040(2) 0.0413(3) Uani 0.307(2) 1 d D U P G 2
S7A S 0.8213(3) 0.5370(2) 0.7530(2) 0.0455(4) Uani 0.307(2) 1 d D U P G 2
S8 S 1.02058(8) 0.48416(6) 0.81666(6) 0.0461(3) Uani 1 1 d . U . . .
S9 S 1.31133(8) 0.40401(7) 0.84492(6) 0.0468(3) Uani 1 1 d . U . . .
S10 S 1.49508(8) 0.53112(7) 0.89378(6) 0.0477(3) Uani 1 1 d . U . . .
S11 S 1.61791(8) 0.63524(7) 0.93467(6) 0.0525(3) Uani 1 1 d . U . . .
S12 S 1.67919(10) 0.76053(9) 0.97126(8) 0.0651(4) Uani 1 1 d . U . . .
C89 C 1.0547(13) 0.0003(9) 0.8739(8) 0.240(7) Uani 1 1 d D U . . .
H89A H 0.993835 0.003085 0.861044 0.360 Uiso 1 1 calc R U . E 1
H89B H 1.098656 -0.037375 0.855779 0.360 Uiso 1 1 calc R U . E 1
H89C H 1.054517 -0.019604 0.925863 0.360 Uiso 1 1 calc R U . E 1

loop_
_atom_site_aniso_label
_atom_site_aniso_U_11
_atom_site_aniso_U_22
_atom_site_aniso_U_33
_atom_site_aniso_U_23
_atom_site_aniso_U_13
_atom_site_aniso_U_12
C2 0.047(3) 0.047(2) 0.059(2) -0.0191(18) -0.0147(19) -0.0029(16)
C3 0.045(3) 0.047(2) 0.061(2) -0.0204(18) -0.0200(19) -0.0022(16)
C4 0.039(3) 0.0450(19) 0.048(2) -0.0166(16) -0.0105(17) -0.0019(15)
C5 0.037(2) 0.0461(19) 0.046(2) -0.0182(16) -0.0112(16) -0.0010(15)
C6 0.041(2) 0.0420(19) 0.047(2) -0.0175(16) -0.0089(16) -0.0006(15)
C7 0.043(3) 0.0399(18) 0.053(2) -0.0192(16) -0.0101(17) -0.0001(15)
C8 0.038(2) 0.0414(18) 0.048(2) -0.0186(16) -0.0111(16) -0.0019(14)
C9 0.036(2) 0.0438(19) 0.0460(19) -0.0183(15) -0.0116(16) -0.0020(14)
C10 0.041(2) 0.0460(19) 0.049(2) -0.0222(16) -0.0102(17) -0.0021(15)
C11 0.039(3) 0.047(2) 0.054(2) -0.0229(17) -0.0126(18) 0.0012(15)
C12 0.034(2) 0.0469(19) 0.0455(19) -0.0174(16) -0.0103(16) -0.0025(15)
C13 0.040(2) 0.0425(18) 0.047(2) -0.0176(16) -0.0115(16) -0.0047(14)
C14 0.046(3) 0.044(2) 0.064(3) -0.0239(18) -0.011(2) -0.0052(16)
C15 0.048(3) 0.043(2) 0.067(3) -0.0248(19) -0.014(2) -0.0058(16)
C16 0.042(2) 0.0426(19) 0.0443(19) -0.0160(15) -0.0106(16) -0.0072(14)
C17 0.038(2) 0.0394(17) 0.0451(19) -0.0159(15) -0.0074(15) -0.0086(13)
C19 0.039(2) 0.0404(17) 0.0434(19) -0.0134(15) -0.0020(15) -0.0129(14)
C20 0.041(2) 0.0377(17) 0.0429(19) -0.0108(15) -0.0032(15) -0.0074(14)
C21 0.043(2) 0.0344(16) 0.049(2) -0.0126(15) -0.0026(16) -0.0077(14)
C22 0.041(2) 0.0412(18) 0.046(2) -0.0118(15) -0.0047(16) -0.0074(14)
C23 0.041(2) 0.0471(19) 0.046(2) -0.0163(16) -0.0040(16) -0.0166(15)
C24 0.046(2) 0.0362(17) 0.051(2) -0.0162(15) -0.0015(17) -0.0133(14)
C26 0.037(2) 0.0465(19) 0.051(2) -0.0146(17) -0.0066(17) -0.0114(14)
C27 0.034(2) 0.045(2) 0.054(2) -0.0120(17) -0.0073(17) -0.0099(14)
C28 0.041(3) 0.045(2) 0.077(3) -0.021(2) -0.006(2) -0.0120(16)
C29 0.035(3) 0.044(2) 0.072(3) -0.0151(19) -0.004(2) -0.0090(15)
C30 0.036(2) 0.049(2) 0.046(2) -0.0114(16) -0.0084(16) -0.0099(15)
C31 0.036(2) 0.051(2) 0.0421(19) -0.0140(16) -0.0037(16) -0.0102(16)
C32 0.037(3) 0.055(2) 0.046(2) -0.0161(17) -0.0055(17) -0.0071(16)
C33 0.036(2) 0.059(2) 0.0405(19) -0.0195(17) -0.0029(16) -0.0081(16)
C34 0.036(2) 0.062(2) 0.0416(19) -0.0238(17) -0.0059(16) -0.0076(16)
C35 0.036(2) 0.066(2) 0.045(2) -0.0275(18) -0.0047(16) -0.0086(16)
C36 0.039(3) 0.067(3) 0.058(2) -0.035(2) -0.0081(19) -0.0029(18)
C37 0.039(3) 0.069(3) 0.052(2) -0.030(2) -0.0086(18) 0.0008(18)
C38 0.038(3) 0.066(2) 0.045(2) -0.0250(19) -0.0058(17) -0.0051(17)
C39 0.034(3) 0.066(2) 0.045(2) -0.0237(19) -0.0067(16) -0.0057(17)
C41 0.036(3) 0.062(2) 0.047(2) -0.0211(18) -0.0049(17) -0.0072(17)
C42 0.044(3) 0.062(2) 0.044(2) -0.0171(18) -0.0088(17) -0.0104(17)
C43 0.043(3) 0.065(2) 0.052(2) -0.024(2) -0.0086(19) -0.0082(18)
C44 0.069(4) 0.0422(19) 0.062(3) -0.0215(19) 0.006(2) -0.0195(19)
C45 0.093(4) 0.047(2) 0.074(3) -0.027(2) 0.015(3) -0.025(2)
C46 0.148(5) 0.058(3) 0.069(3) -0.016(3) -0.036(3) -0.029(3)
C47 0.120(6) 0.104(5) 0.116(6) -0.007(4) -0.055(4) -0.037(5)
C48 0.152(7) 0.063(3) 0.096(5) -0.023(3) -0.040(5) -0.019(3)
C49 0.075(4) 0.054(3) 0.085(3) -0.022(2) -0.015(3) -0.013(2)
C50 0.093(5) 0.070(3) 0.062(3) -0.025(3) -0.009(3) 0.004(3)
C51 0.071(5) 0.108(6) 0.150(7) -0.018(5) -0.030(4) -0.008(4)
C52 0.200(8) 0.072(4) 0.161(7) -0.070(5) 0.117(7) -0.072(5)
C53 0.214(12) 0.084(5) 0.223(11) -0.073(6) 0.148(10) -0.083(6)
C54 0.114(7) 0.104(5) 0.143(7) -0.075(5) 0.044(5) -0.029(5)
C55 0.065(3) 0.0388(18) 0.056(2) -0.0158(17) 0.001(2) -0.0145(18)
C56 0.086(4) 0.0400(19) 0.065(3) -0.0154(19) -0.006(3) -0.015(2)
C57 0.137(5) 0.066(4) 0.104(6) -0.035(4) 0.023(4) -0.050(4)
C58 0.143(7) 0.127(7) 0.223(11) -0.117(7) 0.031(6) -0.040(5)
C59 0.25(4) 0.103(10) 0.24(4) -0.10(2) 0.15(3) -0.117(15)
C57A 0.137(5) 0.066(4) 0.104(6) -0.035(4) 0.023(4) -0.050(4)
C58A 0.143(7) 0.127(7) 0.223(11) -0.117(7) 0.031(6) -0.040(5)
C59A 0.149(12) 0.070(6) 0.133(12) -0.024(6) -0.017(9) -0.054(8)
C60 0.154(6) 0.060(4) 0.089(5) 0.001(4) -0.017(5) -0.013(5)
C61 0.248(13) 0.136(8) 0.210(12) -0.011(7) -0.132(10) -0.072(9)
C62 0.12(2) 0.065(7) 0.22(3) 0.000(10) 0.004(17) 0.002(9)
C60A 0.154(6) 0.060(4) 0.089(5) 0.001(4) -0.017(5) -0.013(5)
C62A 0.24(2) 0.061(5) 0.143(13) 0.027(7) -0.126(15) -0.033(8)
C61A 0.248(13) 0.136(8) 0.210(12) -0.011(7) -0.132(10) -0.072(9)
C63 0.125(6) 0.075(4) 0.105(4) -0.049(3) 0.015(4) -0.039(4)
C64 0.330(14) 0.210(11) 0.084(5) -0.014(6) -0.048(7) -0.185(11)
C65 0.147(7) 0.125(8) 0.327(16) -0.096(10) 0.140(8) -0.029(7)
C66 0.044(3) 0.049(2) 0.078(3) -0.020(2) -0.008(2) -0.0052(17)
C67 0.061(4) 0.052(3) 0.109(4) -0.029(3) 0.014(3) -0.011(2)
C68 0.081(5) 0.068(4) 0.214(9) -0.067(5) 0.049(5) -0.016(3)
C69 0.166(10) 0.078(4) 0.146(6) -0.054(5) -0.018(6) 0.014(5)
C70 0.088(8) 0.056(5) 0.158(7) 0.003(4) -0.068(7) 0.001(4)
C71 0.209(13) 0.167(9) 0.132(8) -0.059(7) -0.056(8) -0.025(9)
C69A 0.166(10) 0.078(4) 0.146(6) -0.054(5) -0.018(6) 0.014(5)
C70A 0.071(16) 0.038(9) 0.095(11) 0.002(7) 0.005(9) -0.001(8)
C71A 0.209(13) 0.167(9) 0.132(8) -0.059(7) -0.056(8) -0.025(9)
C72 0.042(3) 0.0452(19) 0.057(2) -0.0251(17) -0.0139(18) -0.0009(16)
C73 0.054(3) 0.047(2) 0.056(2) -0.0196(17) -0.018(2) 0.0011(17)
C74 0.058(3) 0.044(2) 0.072(3) -0.020(2) -0.020(2) 0.0018(19)
C75 0.061(3) 0.046(2) 0.070(3) -0.022(2) -0.012(2) -0.010(2)
C76 0.058(4) 0.056(3) 0.099(4) -0.039(3) -0.002(3) -0.012(2)
C77 0.116(6) 0.088(5) 0.146(7) -0.068(5) -0.034(5) -0.023(4)
C78 0.053(3) 0.061(3) 0.097(3) -0.038(2) -0.031(2) -0.006(2)
C79 0.079(5) 0.104(5) 0.114(5) -0.059(4) 0.005(4) -0.039(4)
C80 0.126(8) 0.115(6) 0.181(8) -0.088(6) 0.077(7) -0.057(5)
C81 0.188(12) 0.178(10) 0.174(9) -0.094(7) 0.086(8) -0.105(9)
C82 0.165(11) 0.148(8) 0.152(9) -0.052(6) 0.049(7) -0.086(8)
C83 0.122(10) 0.119(8) 0.265(15) 0.048(8) -0.044(9) -0.045(6)
C84 0.040(3) 0.051(2) 0.148(6) -0.032(3) -0.010(3) -0.0046(19)
C85 0.109(7) 0.056(3) 0.243(11) 0.007(4) 0.082(7) 0.014(3)
C86 0.075(5) 0.067(3) 0.146(7) -0.018(4) -0.013(4) -0.006(3)
C87 0.206(13) 0.085(7) 0.143(11) -0.022(7) 0.050(10) -0.017(7)
C88 0.35(2) 0.236(17) 0.50(4) -0.22(2) 0.05(2) -0.187(17)
C86A 0.075(5) 0.067(3) 0.146(7) -0.018(4) -0.013(4) -0.006(3)
C87A 0.204(13) 0.076(5) 0.144(10) -0.016(6) 0.054(9) -0.025(7)
C88A 0.35(2) 0.240(17) 0.51(4) -0.21(2) 0.05(2) -0.185(17)
C90 0.040(3) 0.060(2) 0.048(2) -0.0255(18) -0.0047(17) -0.0071(17)
C91 0.057(3) 0.062(2) 0.049(2) -0.0239(19) -0.008(2) -0.011(2)
C92 0.057(3) 0.060(3) 0.064(3) -0.026(2) -0.009(2) -0.007(2)
C93 0.067(4) 0.065(3) 0.060(3) -0.024(2) -0.008(2) -0.020(2)
C94 0.102(5) 0.072(3) 0.078(4) -0.033(3) -0.006(3) -0.032(3)
C95 0.128(7) 0.104(5) 0.094(5) -0.048(4) -0.009(4) -0.050(5)
C96 0.043(3) 0.066(3) 0.049(2) -0.0133(19) -0.0100(18) -0.015(2)
C97 0.039(3) 0.069(3) 0.055(2) -0.011(2) -0.0061(19) -0.009(2)
C98 0.036(3) 0.071(3) 0.074(3) -0.009(2) -0.008(2) -0.009(2)
C99 0.072(5) 0.088(4) 0.091(4) -0.024(3) -0.008(3) -0.036(3)
C100 0.150(9) 0.290(16) 0.172(10) -0.092(10) 0.021(7) -0.169(11)
C101 0.206(13) 0.333(19) 0.138(9) -0.042(9) -0.033(8) -0.191(14)
N1 0.049(2) 0.0508(19) 0.080(3) -0.0306(18) -0.0218(19) -0.0024(15)
N2 0.038(2) 0.060(2) 0.0472(18) -0.0174(15) -0.0063(15) -0.0103(14)
O1 0.036(2) 0.0498(16) 0.082(2) -0.0287(15) -0.0068(15) -0.0033(12)
O2 0.037(2) 0.0652(19) 0.0625(18) -0.0233(15) -0.0110(14) -0.0031(13)
Si1 0.1246(15) 0.0422(7) 0.0680(9) -0.0280(6) 0.0256(9) -0.0359(8)
Si2 0.1368(16) 0.0332(6) 0.0557(7) -0.0135(5) -0.0070(8) -0.0237(7)
S1 0.0555(10) 0.0529(7) 0.0885(10) -0.0375(7) -0.0073(7) -0.0066(6)
S2 0.0382(8) 0.0411(6) 0.0556(7) -0.0171(5) -0.0077(5) -0.0037(4)
C1 0.039(3) 0.046(2) 0.057(3) -0.0194(19) -0.007(2) -0.0068(17)
S2A 0.0382(8) 0.0411(6) 0.0556(7) -0.0171(5) -0.0077(5) -0.0037(4)
S1A 0.0555(10) 0.0529(7) 0.0885(10) -0.0375(7) -0.0073(7) -0.0066(6)
C1A 0.039(3) 0.046(2) 0.057(3) -0.0194(19) -0.007(2) -0.0068(17)
S3 0.0387(7) 0.0418(5) 0.0580(6) -0.0211(4) -0.0161(4) 0.0001(4)
S4 0.0390(6) 0.0406(5) 0.0513(5) -0.0188(4) -0.0112(4) -0.0018(4)
S5 0.0380(6) 0.0403(5) 0.0522(5) -0.0183(4) -0.0111(4) -0.0045(4)
S6 0.0426(8) 0.0336(7) 0.0486(7) -0.0141(7) -0.0097(5) -0.0059(5)
S7 0.0399(9) 0.0362(7) 0.0587(8) -0.0121(7) -0.0112(6) -0.0079(5)
C18 0.045(3) 0.031(2) 0.044(3) -0.015(2) -0.005(2) -0.0069(19)
C25 0.041(3) 0.042(3) 0.045(3) -0.013(3) -0.005(2) -0.011(2)
C25A 0.041(3) 0.042(3) 0.045(3) -0.013(3) -0.005(2) -0.011(2)
C18A 0.045(3) 0.031(2) 0.044(3) -0.015(2) -0.005(2) -0.0069(19)
S6A 0.0426(8) 0.0336(7) 0.0486(7) -0.0141(7) -0.0097(5) -0.0059(5)
S7A 0.0399(9) 0.0362(7) 0.0587(8) -0.0121(7) -0.0112(6) -0.0079(5)
S8 0.0375(7) 0.0501(5) 0.0535(6) -0.0194(4) -0.0097(4) -0.0081(4)
S9 0.0357(7) 0.0611(6) 0.0479(5) -0.0244(5) -0.0060(4) -0.0066(4)
S10 0.0352(7) 0.0623(6) 0.0519(6) -0.0275(5) -0.0076(4) -0.0057(4)
S11 0.0382(7) 0.0638(7) 0.0609(6) -0.0285(5) -0.0110(5) -0.0040(5)
S12 0.0581(9) 0.0689(8) 0.0782(8) -0.0355(7) -0.0164(6) -0.0066(6)
C89 0.34(2) 0.160(12) 0.210(15) -0.037(10) -0.006(14) -0.087(13)

loop_
_atom_type_symbol
_atom_type_description
_atom_type_scat_dispersion_real
_atom_type_scat_dispersion_imag
_atom_type_scat_source
C C 0.0033 0.0016 'International Tables Vol C Tables 4.2.6.8 and 6.1.1.4'
H H 0.0000 0.0000 'International Tables Vol C Tables 4.2.6.8 and 6.1.1.4'
N N 0.0061 0.0033 'International Tables Vol C Tables 4.2.6.8 and 6.1.1.4'
O O 0.0106 0.0060 'International Tables Vol C Tables 4.2.6.8 and 6.1.1.4'
Si Si 0.0817 0.0704 'International Tables Vol C Tables 4.2.6.8 and 6.1.1.4'
S S 0.1246 0.1234 'International Tables Vol C Tables 4.2.6.8 and 6.1.1.4'

loop_
_geom_angle_atom_site_label_1
_geom_angle_atom_site_label_2
_geom_angle_atom_site_label_3
_geom_angle
O1 C2 N1 123.3(4)
O1 C2 C3 126.3(4)
N1 C2 C3 110.3(4)
C4 C3 C2 121.2(4)
C4 C3 S2 128.6(4)
C2 C3 S2 109.9(3)
C4 C3 S2A 127.0(4)
C2 C3 S2A 103.7(4)
C3 C4 C5 129.8(4)
C3 C4 H4 115.1
C5 C4 H4 115.1
C6 C5 C4 124.7(4)
C6 C5 S3 110.1(3)
C4 C5 S3 125.2(3)
C7 C6 C5 113.8(4)
C7 C6 H6 123.1
C5 C6 H6 123.1
C6 C7 C8 114.0(4)
C6 C7 H7 123.0
C8 C7 H7 123.0
C7 C8 C9 126.9(4)
C7 C8 S3 109.6(3)
C9 C8 S3 123.6(3)
C10 C9 C8 131.9(4)
C10 C9 S4 111.2(3)
C8 C9 S4 116.8(3)
C9 C10 C11 111.4(3)
C9 C10 C72 127.2(4)
C11 C10 C72 121.4(4)
C12 C11 C10 115.1(4)
C12 C11 H11 122.5
C10 C11 H11 122.5
C11 C12 C13 126.7(4)
C11 C12 S4 109.7(3)
C13 C12 S4 123.6(3)
C14 C13 C12 129.7(4)
C14 C13 S5 111.7(3)
C12 C13 S5 118.6(3)
C13 C14 C15 111.1(4)
C13 C14 C66 125.1(4)
C15 C14 C66 123.9(4)
C16 C15 C14 114.7(4)
C16 C15 H15 122.6
C14 C15 H15 122.6
C15 C16 C17 128.2(4)
C15 C16 S5 110.1(3)
C17 C16 S5 121.6(3)
C18 C17 C16 130.4(4)
C18A C17 C16 129.4(4)
C18 C17 S6 111.7(3)
C16 C17 S6 117.8(3)
C18A C17 S6A 112.9(4)
C16 C17 S6A 117.6(3)
C21 C19 C20 120.9(3)
C21 C19 C18 133.4(4)
C20 C19 C18 105.7(4)
C21 C19 S6A 115.5(3)
C20 C19 S6A 123.6(3)
C24 C20 C19 121.3(3)
C24 C20 C18A 136.7(5)
C19 C20 C18A 102.0(4)
C24 C20 S6 121.5(3)
C19 C20 S6 117.2(3)
C19 C21 C22 117.9(3)
C19 C21 C55 120.1(4)
C22 C21 C55 121.9(4)
C21 C22 C23 121.0(3)
C21 C22 C25A 137.6(5)
C23 C22 C25A 101.4(4)
C21 C22 S7 121.1(3)
C23 C22 S7 117.9(3)
C24 C23 C22 121.1(3)
C24 C23 C25 133.3(4)
C22 C23 C25 105.6(4)
C24 C23 S7A 114.3(3)
C22 C23 S7A 124.5(3)
C23 C24 C20 117.7(3)
C23 C24 C44 120.6(4)
C20 C24 C44 121.5(4)
C25 C26 C27 130.2(4)
C25A C26 C27 129.1(5)
C25 C26 S7 113.2(4)
C27 C26 S7 116.6(3)
C25A C26 S7A 113.2(4)
C27 C26 S7A 117.6(3)
C28 C27 C26 126.9(4)
C28 C27 S8 110.9(3)
C26 C27 S8 122.2(3)
C27 C28 C29 113.4(4)
C27 C28 H28 123.3
C29 C28 H28 123.3
C30 C29 C28 112.5(4)
C30 C29 C84 126.0(4)
C28 C29 C84 121.5(4)
C29 C30 C31 131.0(4)
C29 C30 S8 111.0(3)
C31 C30 S8 118.0(3)
C32 C31 C30 127.3(4)
C32 C31 S9 109.7(3)
C30 C31 S9 123.0(3)
C31 C32 C33 115.0(4)
C31 C32 H32 122.5
C33 C32 H32 122.5
C34 C33 C32 111.1(4)
C34 C33 C90 127.0(4)
C32 C33 C90 121.9(4)
C33 C34 C35 132.2(4)
C33 C34 S9 111.4(3)
C35 C34 S9 116.4(3)
C36 C35 C34 126.5(4)
C36 C35 S10 110.1(3)
C34 C35 S10 123.4(3)
C35 C36 C37 113.9(4)
C35 C36 H36 123.0
C37 C36 H36 123.0
C38 C37 C36 113.9(4)
C38 C37 H37 123.1
C36 C37 H37 123.1
C37 C38 C39 125.4(4)
C37 C38 S10 110.1(3)
C39 C38 S10 124.5(4)
C41 C39 C38 131.0(4)
C41 C39 H39 114.5
C38 C39 H39 114.5
C39 C41 C42 120.5(4)
C39 C41 S11 129.2(4)
C42 C41 S11 110.3(3)
O2 C42 N2 124.0(4)
O2 C42 C41 126.3(4)
N2 C42 C41 109.7(4)
N2 C43 S12 127.6(4)
N2 C43 S11 110.2(3)
S12 C43 S11 122.2(3)
C45 C44 C24 176.7(5)
C44 C45 Si1 172.8(5)
C48 C46 C47 111.6(7)
C48 C46 Si1 111.5(5)
C47 C46 Si1 113.7(4)
C48 C46 H46 106.5
C47 C46 H46 106.5
Si1 C46 H46 106.5
C46 C47 H47A 109.5
C46 C47 H47B 109.5
H47A C47 H47B 109.5
C46 C47 H47C 109.5
H47A C47 H47C 109.5
H47B C47 H47C 109.5
C46 C48 H48A 109.5
C46 C48 H48B 109.5
H48A C48 H48B 109.5
C46 C48 H48C 109.5
H48A C48 H48C 109.5
H48B C48 H48C 109.5
C50 C49 C51 112.3(6)
C50 C49 Si1 115.0(4)
C51 C49 Si1 106.9(5)
C50 C49 H49 107.4
C51 C49 H49 107.4
Si1 C49 H49 107.4
C49 C50 H50A 109.5
C49 C50 H50B 109.5
H50A C50 H50B 109.5
C49 C50 H50C 109.5
H50A C50 H50C 109.5
H50B C50 H50C 109.5
C49 C51 H51A 109.5
C49 C51 H51B 109.5
H51A C51 H51B 109.5
C49 C51 H51C 109.5
H51A C51 H51C 109.5
H51B C51 H51C 109.5
C54 C52 C53 119.9(8)
C54 C52 Si1 121.3(5)
C53 C52 Si1 113.6(5)
C54 C52 H52 97.6
C53 C52 H52 97.6
Si1 C52 H52 97.6
C52 C53 H53A 109.5
C52 C53 H53B 109.5
H53A C53 H53B 109.5
C52 C53 H53C 109.5
H53A C53 H53C 109.5
H53B C53 H53C 109.5
C52 C54 H54A 109.5
C52 C54 H54B 109.5
H54A C54 H54B 109.5
C52 C54 H54C 109.5
H54A C54 H54C 109.5
H54B C54 H54C 109.5
C56 C55 C21 175.0(5)
C55 C56 Si2 173.5(5)
C59 C57 C58 108(2)
C59 C57 Si2 100.4(12)
C58 C57 Si2 104.3(10)
C59 C57 H57 114.3
C58 C57 H57 114.3
Si2 C57 H57 114.3
C57 C58 H58A 109.5
C57 C58 H58B 109.5
H58A C58 H58B 109.5
C57 C58 H58C 109.5
H58A C58 H58C 109.5
H58B C58 H58C 109.5
C57 C59 H59A 109.5
C57 C59 H59B 109.5
H59A C59 H59B 109.5
C57 C59 H59C 109.5
H59A C59 H59C 109.5
H59B C59 H59C 109.5
C58A C57A C59A 113.3(10)
C58A C57A Si2 111.0(7)
C59A C57A Si2 116.4(8)
C58A C57A H57A 105.0
C59A C57A H57A 105.0
Si2 C57A H57A 105.0
C57A C58A H58D 109.5
C57A C58A H58E 109.5
H58D C58A H58E 109.5
C57A C58A H58F 109.5
H58D C58A H58F 109.5
H58E C58A H58F 109.5
C57A C59A H59D 109.5
C57A C59A H59E 109.5
H59D C59A H59E 109.5
C57A C59A H59F 109.5
H59D C59A H59F 109.5
H59E C59A H59F 109.5
C61 C60 C62 110.2(11)
C61 C60 Si2 109.2(7)
C62 C60 Si2 123.8(13)
C61 C60 H60 103.8
C62 C60 H60 103.8
Si2 C60 H60 103.8
C60 C61 H61A 109.5
C60 C61 H61B 109.5
H61A C61 H61B 109.5
C60 C61 H61C 109.5
H61A C61 H61C 109.5
H61B C61 H61C 109.5
C60 C62 H62A 109.5
C60 C62 H62B 109.5
H62A C62 H62B 109.5
C60 C62 H62C 109.5
H62A C62 H62C 109.5
H62B C62 H62C 109.5
C62A C60A C61A 108.5(10)
C62A C60A Si2 108.4(7)
C61A C60A Si2 108.4(7)
C62A C60A H60A 110.5
C61A C60A H60A 110.5
Si2 C60A H60A 110.5
C60A C62A H62D 109.5
C60A C62A H62E 109.5
H62D C62A H62E 109.5
C60A C62A H62F 109.5
H62D C62A H62F 109.5
H62E C62A H62F 109.5
C60A C61A H61D 109.5
C60A C61A H61E 109.5
H61D C61A H61E 109.5
C60A C61A H61F 109.5
H61D C61A H61F 109.5
H61E C61A H61F 109.5
C64 C63 C65 107.9(10)
C64 C63 Si2 114.4(8)
C65 C63 Si2 109.2(7)
C64 C63 H63 108.4
C65 C63 H63 108.4
Si2 C63 H63 108.4
C63 C64 H64A 109.5
C63 C64 H64B 109.5
H64A C64 H64B 109.5
C63 C64 H64C 109.5
H64A C64 H64C 109.5
H64B C64 H64C 109.5
C63 C65 H65A 109.5
C63 C65 H65B 109.5
H65A C65 H65B 109.5
C63 C65 H65C 109.5
H65A C65 H65C 109.5
H65B C65 H65C 109.5
C14 C66 C67 115.5(4)
C14 C66 H66A 108.4
C67 C66 H66A 108.4
C14 C66 H66B 108.4
C67 C66 H66B 108.4
H66A C66 H66B 107.5
C66 C67 C68 111.2(6)
C66 C67 H67A 109.4
C68 C67 H67A 109.4
C66 C67 H67B 109.4
C68 C67 H67B 109.4
H67A C67 H67B 108.0
C69A C68 C67 118.2(8)
C69 C68 C67 118.2(8)
C69 C68 H68A 107.8
C67 C68 H68A 107.8
C69 C68 H68B 107.8
C67 C68 H68B 107.8
H68A C68 H68B 107.1
C70 C69 C68 105.5(8)
C70 C69 H69A 110.6
C68 C69 H69A 110.6
C70 C69 H69B 110.6
C68 C69 H69B 110.6
H69A C69 H69B 108.8
C69 C70 C71 112.5(7)
C69 C70 H70A 109.1
C71 C70 H70A 109.1
C69 C70 H70B 109.1
C71 C70 H70B 109.1
H70A C70 H70B 107.8
C70 C71 H71A 109.5
C70 C71 H71B 109.5
H71A C71 H71B 109.5
C70 C71 H71C 109.5
H71A C71 H71C 109.5
H71B C71 H71C 109.5
C68 C69A C70A 129.2(11)
C68 C69A H69C 105.0
C70A C69A H69C 105.0
C68 C69A H69D 105.0
C70A C69A H69D 105.0
H69C C69A H69D 105.8
C71A C70A C69A 122.3(19)
C71A C70A H70C 106.8
C69A C70A H70C 106.8
C71A C70A H70D 106.8
C69A C70A H70D 106.8
H70C C70A H70D 106.6
C70A C71A H71D 109.5
C70A C71A H71E 109.5
H71D C71A H71E 109.5
C70A C71A H71F 109.5
H71D C71A H71F 109.5
H71E C71A H71F 109.5
C10 C72 C73 113.6(4)
C10 C72 H72A 108.9
C73 C72 H72A 108.9
C10 C72 H72B 108.9
C73 C72 H72B 108.9
H72A C72 H72B 107.7
C72 C73 C74 113.2(4)
C72 C73 H73A 108.9
C74 C73 H73A 108.9
C72 C73 H73B 108.9
C74 C73 H73B 108.9
H73A C73 H73B 107.8
C75 C74 C73 114.9(4)
C75 C74 H74A 108.5
C73 C74 H74A 108.5
C75 C74 H74B 108.5
C73 C74 H74B 108.5
H74A C74 H74B 107.5
C74 C75 C76 112.4(4)
C74 C75 H75A 109.1
C76 C75 H75A 109.1
C74 C75 H75B 109.1
C76 C75 H75B 109.1
H75A C75 H75B 107.9
C77 C76 C75 113.1(5)
C77 C76 H76A 109.0
C75 C76 H76A 109.0
C77 C76 H76B 109.0
C75 C76 H76B 109.0
H76A C76 H76B 107.8
C79 C78 N1 112.2(5)
C78 C79 C80 114.6(6)
C78 C79 H79A 108.6
C80 C79 H79A 108.6
C78 C79 H79B 108.6
C80 C79 H79B 108.6
H79A C79 H79B 107.6
C79 C80 C81 111.3(7)
C79 C80 H80A 109.4
C81 C80 H80A 109.4
C79 C80 H80B 109.4
C81 C80 H80B 109.4
H80A C80 H80B 108.0
C82 C81 C80 117.6(12)
C82 C81 H81A 107.9
C80 C81 H81A 107.9
C82 C81 H81B 107.9
C80 C81 H81B 107.9
H81A C81 H81B 107.2
C81 C82 C83 123.1(13)
C81 C82 H82A 106.6
C83 C82 H82A 106.6
C81 C82 H82B 106.6
C83 C82 H82B 106.6
H82A C82 H82B 106.5
C82 C83 H83A 109.5
C82 C83 H83B 109.5
H83A C83 H83B 109.5
C82 C83 H83C 109.5
H83A C83 H83C 109.5
H83B C83 H83C 109.5
C85 C84 C29 121.5(6)
C85 C84 H84A 107.0
C29 C84 H84A 107.0
C85 C84 H84B 107.0
C29 C84 H84B 107.0
H84A C84 H84B 106.7
C84 C85 C86A 139.4(8)
C84 C85 C86 139.4(8)
C84 C85 H85A 102.2
C86 C85 H85A 102.2
C84 C85 H85B 102.2
C86 C85 H85B 102.2
H85A C85 H85B 104.8
C85 C86 C87 97.0(14)
C85 C86 H86A 112.4
C87 C86 H86A 112.3
C85 C86 H86B 112.3
C87 C86 H86B 112.4
H86A C86 H86B 109.9
C88 C87 C86 107(3)
C88 C87 H87A 110.4
C86 C87 H87A 110.4
C88 C87 H87B 110.4
C86 C87 H87B 110.4
H87A C87 H87B 108.6
C89 C88 C87 123(3)
C89 C88 H88A 106.5
C87 C88 H88A 106.5
C89 C88 H88B 106.5
C87 C88 H88B 106.5
H88A C88 H88B 106.5
C85 C86A C87A 138.9(9)
C85 C86A H86C 102.3
C87A C86A H86C 102.4
C85 C86A H86D 102.4
C87A C86A H86D 102.4
H86C C86A H86D 104.9
C86A C87A C88A 114.6(15)
C86A C87A H87C 108.6
C88A C87A H87C 108.6
C86A C87A H87D 108.6
C88A C87A H87D 108.6
H87C C87A H87D 107.6
C89 C88A C87A 119.1(19)
C89 C88A H88C 107.5
C87A C88A H88C 107.5
C89 C88A H88D 107.5
C87A C88A H88D 107.5
H88C C88A H88D 107.0
C33 C90 C91 114.0(3)
C33 C90 H90A 108.8
C91 C90 H90A 108.8
C33 C90 H90B 108.8
C91 C90 H90B 108.8
H90A C90 H90B 107.7
C92 C91 C90 113.3(4)
C92 C91 H91A 108.9
C90 C91 H91A 108.9
C92 C91 H91B 108.9
C90 C91 H91B 108.9
H91A C91 H91B 107.7
C91 C92 C93 114.3(4)
C91 C92 H92A 108.7
C93 C92 H92A 108.7
C91 C92 H92B 108.7
C93 C92 H92B 108.7
H92A C92 H92B 107.6
C92 C93 C94 112.4(5)
C92 C93 H93A 109.1
C94 C93 H93A 109.1
C92 C93 H93B 109.1
C94 C93 H93B 109.1
H93A C93 H93B 107.9
C95 C94 C93 114.0(6)
C95 C94 H94A 108.7
C93 C94 H94A 108.7
C95 C94 H94B 108.7
C93 C94 H94B 108.7
H94A C94 H94B 107.6
C94 C95 H95A 109.5
C94 C95 H95B 109.5
H95A C95 H95B 109.5
C94 C95 H95C 109.5
H95A C95 H95C 109.5
H95B C95 H95C 109.5
N2 C96 C97 111.8(4)
N2 C96 H96A 109.3
C97 C96 H96A 109.3
N2 C96 H96B 109.3
C97 C96 H96B 109.3
H96A C96 H96B 107.9
C96 C97 C98 111.2(4)
C96 C97 H97A 109.4
C98 C97 H97A 109.4
C96 C97 H97B 109.4
C98 C97 H97B 109.4
H97A C97 H97B 108.0
C99 C98 C97 115.2(5)
C99 C98 H98A 108.5
C97 C98 H98A 108.5
C99 C98 H98B 108.5
C97 C98 H98B 108.5
H98A C98 H98B 107.5
C98 C99 C100 111.9(7)
C98 C99 H99A 109.2
C100 C99 H99A 109.2
C98 C99 H99B 109.2
C100 C99 H99B 109.2
H99A C99 H99B 107.9
C101 C100 C99 126.3(13)
C101 C100 H10A 105.7
C99 C100 H10A 105.7
C101 C100 H10B 105.7
C99 C100 H10B 105.7
H10A C100 H10B 106.2
C100 C101 H10C 109.5
C100 C101 H10D 109.5
H10C C101 H10D 109.5
C100 C101 H10E 109.5
H10C C101 H10E 109.5
H10D C101 H10E 109.5
C1 N1 C2 117.1(4)
C1 N1 C78 122.6(4)
C2 N1 C78 120.2(4)
C2 N1 C1A 110.5(12)
C78 N1 C1A 115.4(12)
C43 N2 C42 117.6(4)
C43 N2 C96 123.5(4)
C42 N2 C96 118.9(4)
C49 Si1 C45 110.5(3)
C49 Si1 C52 116.5(4)
C45 Si1 C52 106.9(3)
C49 Si1 C46 110.2(3)
C45 Si1 C46 105.9(3)
C52 Si1 C46 106.2(5)
C56 Si2 C63 110.6(3)
C56 Si2 C60A 109.0(3)
C63 Si2 C60A 124.4(5)
C56 Si2 C57 110.8(5)
C63 Si2 C57 133.8(5)
C56 Si2 C60 104.7(5)
C63 Si2 C60 88.1(5)
C57 Si2 C60 100.4(10)
C56 Si2 C57A 104.1(3)
C63 Si2 C57A 102.9(4)
C60A Si2 C57A 103.5(5)
C1 S2 C3 91.7(2)
N1 C1 S1 127.0(4)
N1 C1 S2 110.8(3)
S1 C1 S2 122.2(3)
C1A S2A C3 96.3(11)
N1 C1A S1A 127(2)
N1 C1A S2A 104.7(17)
S1A C1A S2A 125(2)
C5 S3 C8 92.57(19)
C12 S4 C9 92.49(19)
C13 S5 C16 92.35(19)
C20 S6 C17 88.85(19)
C22 S7 C26 87.6(2)
C17 C18 C19 116.6(4)
C17 C18 H18 121.7
C19 C18 H18 121.7
C26 C25 C23 115.7(5)
C26 C25 H25 122.2
C23 C25 H25 122.2
C26 C25A C22 116.6(6)
C26 C25A H25A 121.7
C22 C25A H25A 121.7
C17 C18A C20 115.6(6)
C17 C18A H18A 122.2
C20 C18A H18A 122.2
C19 S6A C17 85.8(2)
C23 S7A C26 84.2(2)
C27 S8 C30 92.2(2)
C31 S9 C34 92.7(2)
C38 S10 C35 92.1(2)
C41 S11 C43 92.2(2)
C88 C89 H89A 109.4
C88 C89 H89B 109.5
H89A C89 H89B 109.5
C88 C89 H89C 109.5
H89A C89 H89C 109.5
H89B C89 H89C 109.5

loop_
_geom_bond_atom_site_label_1
_geom_bond_atom_site_label_2
_geom_bond_distance
C2 O1 1.197(5)
C2 N1 1.394(5)
C2 C3 1.475(6)
C3 C4 1.341(6)
C3 S2 1.781(5)
C3 S2A 1.798(8)
C4 C5 1.432(6)
C4 H4 0.9500
C5 C6 1.385(5)
C5 S3 1.736(4)
C6 C7 1.384(6)
C6 H6 0.9500
C7 C8 1.393(5)
C7 H7 0.9500
C8 C9 1.451(6)
C8 S3 1.737(4)
C9 C10 1.385(6)
C9 S4 1.735(4)
C10 C11 1.410(6)
C10 C72 1.497(5)
C11 C12 1.378(5)
C11 H11 0.9500
C12 C13 1.452(6)
C12 S4 1.727(4)
C13 C14 1.385(5)
C13 S5 1.725(4)
C14 C15 1.420(6)
C14 C66 1.511(6)
C15 C16 1.370(6)
C15 H15 0.9500
C16 C17 1.448(6)
C16 S5 1.728(4)
C17 C18 1.358(6)
C17 C18A 1.407(8)
C17 S6 1.769(4)
C17 S6A 1.789(5)
C19 C21 1.398(6)
C19 C20 1.427(5)
C19 C18 1.435(6)
C19 S6A 1.699(5)
C20 C24 1.401(5)
C20 C18A 1.467(7)
C20 S6 1.705(4)
C21 C22 1.400(6)
C21 C55 1.437(5)
C22 C23 1.432(5)
C22 C25A 1.459(7)
C22 S7 1.718(4)
C23 C24 1.396(6)
C23 C25 1.448(6)
C23 S7A 1.712(5)
C24 C44 1.435(5)
C26 C25 1.351(6)
C26 C25A 1.390(8)
C26 C27 1.463(6)
C26 S7 1.783(4)
C26 S7A 1.821(5)
C27 C28 1.383(6)
C27 S8 1.724(4)
C28 C29 1.410(6)
C28 H28 0.9500
C29 C30 1.387(6)
C29 C84 1.514(7)
C30 C31 1.452(6)
C30 S8 1.731(5)
C31 C32 1.384(6)
C31 S9 1.725(5)
C32 C33 1.415(6)
C32 H32 0.9500
C33 C34 1.390(6)
C33 C90 1.494(6)
C34 C35 1.455(6)
C34 S9 1.730(4)
C35 C36 1.372(6)
C35 S10 1.741(4)
C36 C37 1.391(6)
C36 H36 0.9500
C37 C38 1.375(6)
C37 H37 0.9500
C38 C39 1.428(6)
C38 S10 1.738(5)
C39 C41 1.350(6)
C39 H39 0.9500
C41 C42 1.478(6)
C41 S11 1.745(5)
C42 O2 1.216(6)
C42 N2 1.393(6)
C43 N2 1.360(6)
C43 S12 1.630(5)
C43 S11 1.764(5)
C44 C45 1.199(6)
C45 Si1 1.856(5)
C46 C48 1.511(8)
C46 C47 1.515(11)
C46 Si1 1.994(8)
C46 H46 1.0000
C47 H47A 0.9800
C47 H47B 0.9800
C47 H47C 0.9800
C48 H48A 0.9800
C48 H48B 0.9800
C48 H48C 0.9800
C49 C50 1.544(9)
C49 C51 1.564(9)
C49 Si1 1.844(6)
C49 H49 1.0000
C50 H50A 0.9800
C50 H50B 0.9800
C50 H50C 0.9800
C51 H51A 0.9800
C51 H51B 0.9800
C51 H51C 0.9800
C52 C54 1.375(9)
C52 C53 1.495(10)
C52 Si1 1.859(7)
C52 H52 1.0000
C53 H53A 0.9800
C53 H53B 0.9800
C53 H53C 0.9800
C54 H54A 0.9800
C54 H54B 0.9800
C54 H54C 0.9800
C55 C56 1.200(6)
C56 Si2 1.845(5)
C57 C59 1.529(10)
C57 C58 1.67(3)
C57 Si2 1.916(8)
C57 H57 1.0000
C58 H58A 0.9800
C58 H58B 0.9800
C58 H58C 0.9800
C59 H59A 0.9800
C59 H59B 0.9800
C59 H59C 0.9800
C57A C58A 1.497(13)
C57A C59A 1.535(8)
C57A Si2 1.929(8)
C57A H57A 1.0000
C58A H58D 0.9800
C58A H58E 0.9800
C58A H58F 0.9800
C59A H59D 0.9800
C59A H59E 0.9800
C59A H59F 0.9800
C60 C61 1.515(9)
C60 C62 1.528(9)
C60 Si2 1.928(8)
C60 H60 1.0000
C61 H61A 0.9800
C61 H61B 0.9800
C61 H61C 0.9800
C62 H62A 0.9800
C62 H62B 0.9800
C62 H62C 0.9800
C60A C62A 1.528(9)
C60A C61A 1.547(9)
C60A Si2 1.916(8)
C60A H60A 1.0000
C62A H62D 0.9800
C62A H62E 0.9800
C62A H62F 0.9800
C61A H61D 0.9800
C61A H61E 0.9800
C61A H61F 0.9800
C63 C64 1.438(13)
C63 C65 1.550(12)
C63 Si2 1.845(7)
C63 H63 1.0000
C64 H64A 0.9800
C64 H64B 0.9800
C64 H64C 0.9800
C65 H65A 0.9800
C65 H65B 0.9800
C65 H65C 0.9800
C66 C67 1.518(7)
C66 H66A 0.9900
C66 H66B 0.9900
C67 C68 1.526(9)
C67 H67A 0.9900
C67 H67B 0.9900
C68 C69A 1.482(10)
C68 C69 1.482(10)
C68 H68A 0.9900
C68 H68B 0.9900
C69 C70 1.344(13)
C69 H69A 0.9900
C69 H69B 0.9900
C70 C71 1.750(16)
C70 H70A 0.9900
C70 H70B 0.9900
C71 H71A 0.9800
C71 H71B 0.9800
C71 H71C 0.9800
C69A C70A 1.67(3)
C69A H69C 0.9900
C69A H69D 0.9900
C70A C71A 1.27(3)
C70A H70C 0.9900
C70A H70D 0.9900
C71A H71D 0.9800
C71A H71E 0.9800
C71A H71F 0.9800
C72 C73 1.519(6)
C72 H72A 0.9900
C72 H72B 0.9900
C73 C74 1.530(6)
C73 H73A 0.9900
C73 H73B 0.9900
C74 C75 1.513(7)
C74 H74A 0.9900
C74 H74B 0.9900
C75 C76 1.536(6)
C75 H75A 0.9900
C75 H75B 0.9900
C76 C77 1.502(9)
C76 H76A 0.9900
C76 H76B 0.9900
C78 C79 1.452(9)
C78 N1 1.491(6)
C79 C80 1.470(10)
C79 H79A 0.9900
C79 H79B 0.9900
C80 C81 1.598(13)
C80 H80A 0.9900
C80 H80B 0.9900
C81 C82 1.311(14)
C81 H81A 0.9900
C81 H81B 0.9900
C82 C83 1.503(12)
C82 H82A 0.9900
C82 H82B 0.9900
C83 H83A 0.9800
C83 H83B 0.9800
C83 H83C 0.9800
C84 C85 1.317(8)
C84 H84A 0.9900
C84 H84B 0.9900
C85 C86A 1.388(10)
C85 C86 1.388(10)
C85 H85A 0.9900
C85 H85B 0.9900
C86 C87 1.534(10)
C86 H86A 0.9900
C86 H86B 0.9900
C87 C88 1.512(7)
C87 H87A 0.9900
C87 H87B 0.9900
C88 C89 1.498(10)
C88 H88A 0.9900
C88 H88B 0.9900
C86A C87A 1.407(14)
C86A H86C 0.9904
C86A H86D 0.9898
C87A C88A 1.509(7)
C87A H87C 0.9900
C87A H87D 0.9900
C88A C89 1.474(10)
C88A H88C 0.9900
C88A H88D 0.9900
C90 C91 1.541(6)
C90 H90A 0.9900
C90 H90B 0.9900
C91 C92 1.510(6)
C91 H91A 0.9900
C91 H91B 0.9900
C92 C93 1.526(7)
C92 H92A 0.9900
C92 H92B 0.9900
C93 C94 1.529(7)
C93 H93A 0.9900
C93 H93B 0.9900
C94 C95 1.491(9)
C94 H94A 0.9900
C94 H94B 0.9900
C95 H95A 0.9800
C95 H95B 0.9800
C95 H95C 0.9800
C96 N2 1.476(5)
C96 C97 1.525(6)
C96 H96A 0.9900
C96 H96B 0.9900
C97 C98 1.527(7)
C97 H97A 0.9900
C97 H97B 0.9900
C98 C99 1.491(9)
C98 H98A 0.9900
C98 H98B 0.9900
C99 C100 1.564(10)
C99 H99A 0.9900
C99 H99B 0.9900
C100 C101 1.187(15)
C100 H10A 0.9900
C100 H10B 0.9900
C101 H10C 0.9800
C101 H10D 0.9800
C101 H10E 0.9800
N1 C1 1.378(6)
N1 C1A 1.52(3)
S1 C1 1.644(5)
S2 C1 1.759(5)
S2A C1A 1.74(3)
S1A C1A 1.63(3)
C18 H18 0.9500
C25 H25 0.9500
C25A H25A 0.9500
C18A H18A 0.9500
C89 H89A 0.9800
C89 H89B 0.9800
C89 H89C 0.9800

loop_
_geom_torsion_atom_site_label_1
_geom_torsion_atom_site_label_2
_geom_torsion_atom_site_label_3
_geom_torsion_atom_site_label_4
_geom_torsion
O1 C2 C3 C4 -3.3(8)
N1 C2 C3 C4 174.7(4)
O1 C2 C3 S2 -177.7(4)
N1 C2 C3 S2 0.3(5)
O1 C2 C3 S2A 147.6(5)
N1 C2 C3 S2A -34.4(5)
C2 C3 C4 C5 -178.5(4)
S2 C3 C4 C5 -5.2(7)
S2A C3 C4 C5 37.9(8)
C3 C4 C5 C6 172.7(5)
C3 C4 C5 S3 -7.5(7)
C4 C5 C6 C7 -179.6(4)
S3 C5 C6 C7 0.6(5)
C5 C6 C7 C8 -0.4(5)
C6 C7 C8 C9 179.8(4)
C6 C7 C8 S3 0.1(5)
C7 C8 C9 C10 -173.0(4)
S3 C8 C9 C10 6.8(7)
C7 C8 C9 S4 5.8(6)
S3 C8 C9 S4 -174.4(2)
C8 C9 C10 C11 179.0(4)
S4 C9 C10 C11 0.2(5)
C8 C9 C10 C72 -1.3(8)
S4 C9 C10 C72 179.8(3)
C9 C10 C11 C12 -0.2(5)
C72 C10 C11 C12 -179.8(4)
C10 C11 C12 C13 -179.8(4)
C10 C11 C12 S4 0.1(5)
C11 C12 C13 C14 -179.6(4)
S4 C12 C13 C14 0.5(7)
C11 C12 C13 S5 -2.2(6)
S4 C12 C13 S5 177.9(2)
C12 C13 C14 C15 178.7(4)
S5 C13 C14 C15 1.2(5)
C12 C13 C14 C66 -0.3(8)
S5 C13 C14 C66 -177.9(4)
C13 C14 C15 C16 -1.3(6)
C66 C14 C15 C16 177.8(4)
C14 C15 C16 C17 -175.1(4)
C14 C15 C16 S5 0.8(5)
C15 C16 C17 C18 162.1(5)
S5 C16 C17 C18 -13.4(7)
C15 C16 C17 C18A -14.6(12)
S5 C16 C17 C18A 169.9(10)
C15 C16 C17 S6 -15.0(6)
S5 C16 C17 S6 169.5(2)
C15 C16 C17 S6A 161.2(4)
S5 C16 C17 S6A -14.3(5)
C21 C19 C20 C24 1.8(6)
C18 C19 C20 C24 -178.9(4)
S6A C19 C20 C24 179.6(4)
C21 C19 C20 C18A -178.8(8)
S6A C19 C20 C18A -1.0(8)
C21 C19 C20 S6 -178.5(3)
C18 C19 C20 S6 0.8(5)
C20 C19 C21 C22 -2.6(6)
C18 C19 C21 C22 178.3(5)
S6A C19 C21 C22 179.4(3)
C20 C19 C21 C55 173.0(4)
C18 C19 C21 C55 -6.1(7)
S6A C19 C21 C55 -5.0(5)
C19 C21 C22 C23 2.2(6)
C55 C21 C22 C23 -173.4(4)
C19 C21 C22 C25A 179.7(11)
C55 C21 C22 C25A 4.1(12)
C19 C21 C22 S7 -178.4(3)
C55 C21 C22 S7 6.0(6)
C21 C22 C23 C24 -0.9(6)
C25A C22 C23 C24 -179.2(8)
S7 C22 C23 C24 179.7(3)
C21 C22 C23 C25 178.6(4)
S7 C22 C23 C25 -0.8(5)
C21 C22 C23 S7A -179.1(4)
C25A C22 C23 S7A 2.6(8)
C22 C23 C24 C20 0.0(6)
C25 C23 C24 C20 -179.3(5)
S7A C23 C24 C20 178.3(3)
C22 C23 C24 C44 -176.2(4)
C25 C23 C24 C44 4.5(8)
S7A C23 C24 C44 2.1(6)
C19 C20 C24 C23 -0.4(6)
C18A C20 C24 C23 -179.6(10)
S6 C20 C24 C23 179.9(3)
C19 C20 C24 C44 175.7(4)
C18A C20 C24 C44 -3.4(12)
S6 C20 C24 C44 -3.9(6)
C25 C26 C27 C28 -158.7(5)
C25A C26 C27 C28 20.8(12)
S7 C26 C27 C28 20.0(6)
S7A C26 C27 C28 -156.9(4)
C25 C26 C27 S8 17.5(7)
C25A C26 C27 S8 -163.0(10)
S7 C26 C27 S8 -163.8(2)
S7A C26 C27 S8 19.3(5)
C26 C27 C28 C29 176.7(4)
S8 C27 C28 C29 0.2(5)
C27 C28 C29 C30 -1.1(6)
C27 C28 C29 C84 179.1(5)
C28 C29 C30 C31 -178.2(4)
C84 C29 C30 C31 1.6(8)
C28 C29 C30 S8 1.6(5)
C84 C29 C30 S8 -178.6(5)
C29 C30 C31 C32 179.9(4)
S8 C30 C31 C32 0.1(6)
C29 C30 C31 S9 -2.1(7)
S8 C30 C31 S9 178.2(2)
C30 C31 C32 C33 178.3(4)
S9 C31 C32 C33 0.0(5)
C31 C32 C33 C34 -0.1(5)
C31 C32 C33 C90 179.0(4)
C32 C33 C34 C35 -177.6(4)
C90 C33 C34 C35 3.3(7)
C32 C33 C34 S9 0.2(4)
C90 C33 C34 S9 -178.9(3)
C33 C34 C35 C36 169.2(5)
S9 C34 C35 C36 -8.5(6)
C33 C34 C35 S10 -9.9(7)
S9 C34 C35 S10 172.4(2)
C34 C35 C36 C37 -180.0(4)
S10 C35 C36 C37 -0.8(5)
C35 C36 C37 C38 0.7(6)
C36 C37 C38 C39 179.3(4)
C36 C37 C38 S10 -0.3(5)
C37 C38 C39 C41 -174.1(5)
S10 C38 C39 C41 5.4(7)
C38 C39 C41 C42 177.4(4)
C38 C39 C41 S11 -0.3(7)
C39 C41 C42 O2 2.4(7)
S11 C41 C42 O2 -179.5(4)
C39 C41 C42 N2 -176.8(4)
S11 C41 C42 N2 1.3(4)
C13 C14 C66 C67 171.5(5)
C15 C14 C66 C67 -7.4(7)
C14 C66 C67 C68 -174.3(6)
C66 C67 C68 C69A -170.9(8)
C66 C67 C68 C69 -170.9(8)
C67 C68 C69 C70 -69.1(12)
C68 C69 C70 C71 -169.8(8)
C67 C68 C69A C70A -109.3(16)
C68 C69A C70A C71A 134.9(16)
C9 C10 C72 C73 -87.7(5)
C11 C10 C72 C73 91.9(5)
C10 C72 C73 C74 -174.6(4)
C72 C73 C74 C75 -60.7(6)
C73 C74 C75 C76 -177.9(5)
C74 C75 C76 C77 -179.5(6)
N1 C78 C79 C80 70.6(9)
C78 C79 C80 C81 -176.0(8)
C79 C80 C81 C82 -65.4(15)
C80 C81 C82 C83 169.9(11)
C30 C29 C84 C85 120.8(10)
C28 C29 C84 C85 -59.5(12)
C29 C84 C85 C86A 18(2)
C29 C84 C85 C86 18(2)
C84 C85 C86 C87 118(2)
C85 C86 C87 C88 -137(2)
C86 C87 C88 C89 -118(5)
C84 C85 C86A C87A 154.0(17)
C85 C86A C87A C88A -135.0(18)
C86A C87A C88A C89 126(2)
C34 C33 C90 C91 88.1(5)
C32 C33 C90 C91 -90.9(5)
C33 C90 C91 C92 171.0(4)
C90 C91 C92 C93 61.9(6)
C91 C92 C93 C94 178.0(5)
C92 C93 C94 C95 174.7(6)
N2 C96 C97 C98 -175.0(4)
C96 C97 C98 C99 -63.1(6)
C97 C98 C99 C100 -175.8(7)
C98 C99 C100 C101 -174.3(14)
O1 C2 N1 C1 174.7(5)
C3 C2 N1 C1 -3.4(6)
O1 C2 N1 C78 -1.5(7)
C3 C2 N1 C78 -179.5(4)
O1 C2 N1 C1A -139.8(14)
C3 C2 N1 C1A 42.1(15)
C79 C78 N1 C1 86.0(7)
C79 C78 N1 C2 -98.1(6)
C79 C78 N1 C1A 38.4(15)
S12 C43 N2 C42 179.4(4)
S11 C43 N2 C42 0.3(5)
S12 C43 N2 C96 -0.9(6)
S11 C43 N2 C96 180.0(3)
O2 C42 N2 C43 179.7(4)
C41 C42 N2 C43 -1.0(5)
O2 C42 N2 C96 0.0(6)
C41 C42 N2 C96 179.3(3)
C97 C96 N2 C43 -92.5(5)
C97 C96 N2 C42 87.2(5)
C50 C49 Si1 C45 -69.8(5)
C51 C49 Si1 C45 55.6(5)
C50 C49 Si1 C52 167.9(5)
C51 C49 Si1 C52 -66.7(6)
C50 C49 Si1 C46 46.9(5)
C51 C49 Si1 C46 172.2(4)
C54 C52 Si1 C49 119.3(10)
C53 C52 Si1 C49 -35.2(11)
C54 C52 Si1 C45 -4.9(12)
C53 C52 Si1 C45 -159.4(9)
C54 C52 Si1 C46 -117.6(11)
C53 C52 Si1 C46 87.9(10)
C64 C63 Si2 C56 -59.4(7)
C65 C63 Si2 C56 61.6(8)
C64 C63 Si2 C60A 167.8(7)
C65 C63 Si2 C60A -71.2(8)
C64 C63 Si2 C57 92.9(13)
C65 C63 Si2 C57 -146.1(12)
C64 C63 Si2 C60 -164.5(8)
C65 C63 Si2 C60 -43.4(8)
C64 C63 Si2 C57A 51.3(7)
C65 C63 Si2 C57A 172.3(7)
C4 C3 S2 C1 -172.0(5)
C2 C3 S2 C1 1.9(4)
C2 N1 C1 S1 -175.3(4)
C78 N1 C1 S1 0.8(8)
C2 N1 C1 S2 4.9(6)
C78 N1 C1 S2 -179.1(4)
C3 S2 C1 N1 -3.8(4)
C3 S2 C1 S1 176.4(4)
C4 C3 S2A C1A 163.3(12)
C2 C3 S2A C1A 14.8(12)
C2 N1 C1A S1A 172(2)
C78 N1 C1A S1A 32(3)
C2 N1 C1A S2A -28(2)
C78 N1 C1A S2A -168.8(10)
C3 S2A C1A N1 6.4(18)
C3 S2A C1A S1A 166(2)
C6 C5 S3 C8 -0.4(3)
C4 C5 S3 C8 179.7(4)
C7 C8 S3 C5 0.2(3)
C9 C8 S3 C5 -179.6(4)
C11 C12 S4 C9 0.0(3)
C13 C12 S4 C9 179.9(4)
C10 C9 S4 C12 -0.1(3)
C8 C9 S4 C12 -179.2(3)
C14 C13 S5 C16 -0.6(3)
C12 C13 S5 C16 -178.5(3)
C15 C16 S5 C13 -0.1(3)
C17 C16 S5 C13 176.2(3)
C24 C20 S6 C17 178.9(4)
C19 C20 S6 C17 -0.8(3)
C18 C17 S6 C20 0.5(4)
C16 C17 S6 C20 178.1(3)
C21 C22 S7 C26 -179.8(4)
C23 C22 S7 C26 -0.5(4)
C25 C26 S7 C22 1.7(4)
C27 C26 S7 C22 -177.2(4)
C16 C17 C18 C19 -177.4(4)
S6 C17 C18 C19 -0.2(6)
C21 C19 C18 C17 178.8(4)
C20 C19 C18 C17 -0.4(6)
C27 C26 C25 C23 176.0(4)
S7 C26 C25 C23 -2.7(6)
C24 C23 C25 C26 -178.4(5)
C22 C23 C25 C26 2.2(6)
C27 C26 C25A C22 -175.8(6)
S7A C26 C25A C22 2.0(15)
C21 C22 C25A C26 179.5(6)
C23 C22 C25A C26 -2.7(13)
C16 C17 C18A C20 177.8(6)
S6A C17 C18A C20 1.8(15)
C24 C20 C18A C17 178.6(6)
C19 C20 C18A C17 -0.6(13)
C21 C19 S6A C17 179.6(3)
C20 C19 S6A C17 1.7(4)
C18A C17 S6A C19 -1.8(9)
C16 C17 S6A C19 -178.3(3)
C24 C23 S7A C26 -179.8(3)
C22 C23 S7A C26 -1.5(4)
C25A C26 S7A C23 -0.4(9)
C27 C26 S7A C23 177.7(4)
C28 C27 S8 C30 0.6(4)
C26 C27 S8 C30 -176.1(4)
C29 C30 S8 C27 -1.3(3)
C31 C30 S8 C27 178.5(3)
C32 C31 S9 C34 0.1(3)
C30 C31 S9 C34 -178.3(4)
C33 C34 S9 C31 -0.2(3)
C35 C34 S9 C31 178.0(3)
C37 C38 S10 C35 -0.1(3)
C39 C38 S10 C35 -179.7(4)
C36 C35 S10 C38 0.5(3)
C34 C35 S10 C38 179.8(4)
C39 C41 S11 C43 176.9(4)
C42 C41 S11 C43 -1.0(3)
N2 C43 S11 C41 0.4(3)
S12 C43 S11 C41 -178.8(3)
